data_7007409
loop_
_publ_author_name
'Salmon, Lionel'
'Thu\'ery, Pierre'
'Ephritikhine, Michel'

_publ_section_title
;
 Synthesis and crystal structure of uranium(IV) complexes with
 calix[n]arenes (n = 4, 6 and 8): mononuclear, polynuclear and 1D
 polymeric species.
;
_journal_issue 30
_journal_name_full 'Dalton transactions (Cambridge, England : 2003)'
_journal_page_first 3629
_journal_page_last 3637
_journal_paper_doi 10.1039/b604712b
_journal_year 2006
_chemical_formula_sum 'C67 H58 Cl5 N5 O6 U2'
_chemical_formula_weight 1682.49
_space_group_IT_number 14
_symmetry_cell_setting monoclinic
_symmetry_space_group_name_Hall '-P 2ybc'
_symmetry_space_group_name_H-M 'P 1 21/c 1'
_atom_sites_solution_hydrogens geom
_atom_sites_solution_primary direct
_atom_sites_solution_secondary difmap
_audit_creation_method SHELXL-97
_cell_angle_alpha 90.00
_cell_angle_beta 106.721(2)
_cell_angle_gamma 90.00
_cell_formula_units_Z 4
_cell_length_a 14.6847(5)
_cell_length_b 21.1309(7)
_cell_length_c 20.9186(4)
_cell_measurement_reflns_used 102896
_cell_measurement_temperature 100(2)
_cell_measurement_theta_max 25.68
_cell_measurement_theta_min 2.94
_cell_volume 6216.6(3)
_computing_cell_refinement 'DENZO-SMN (Otwinowski & Minor, 1997)'
_computing_data_collection 'Kappa-CCD software (Nonius B.V., 1998)'
_computing_data_reduction 'DENZO-SMN (Otwinowski & Minor, 1997)'
_computing_molecular_graphics 'SHELXTL (Sheldrick, 1999)'
_computing_publication_material 'SHELXTL (Sheldrick, 1999); PLATON (Spek, 2003)'
_computing_structure_refinement 'SHELXL-97 (Sheldrick, 1997)'
_computing_structure_solution 'SHELXS-97 (Sheldrick, 1997)'
_diffrn_ambient_temperature 100(2)
_diffrn_measured_fraction_theta_full 0.998
_diffrn_measured_fraction_theta_max 0.998
_diffrn_measurement_device_type 'Nonius Kappa-CCD area-detector diffractometer'
_diffrn_measurement_method 'two \f and two \w scans with 2\% steps'
_diffrn_radiation_monochromator graphite
_diffrn_radiation_source 'fine-focus sealed tube'
_diffrn_radiation_type MoK\a
_diffrn_radiation_wavelength 0.71073
_diffrn_reflns_av_R_equivalents 0.0702
_diffrn_reflns_av_sigmaI/netI 0.0409
_diffrn_reflns_limit_h_max 17
_diffrn_reflns_limit_h_min 0
_diffrn_reflns_limit_k_max 25
_diffrn_reflns_limit_k_min 0
_diffrn_reflns_limit_l_max 24
_diffrn_reflns_limit_l_min -25
_diffrn_reflns_number 102896
_diffrn_reflns_theta_full 25.68
_diffrn_reflns_theta_max 25.68
_diffrn_reflns_theta_min 2.94
_diffrn_standards_decay_% 0
_diffrn_standards_interval_time 0
_exptl_absorpt_coefficient_mu 5.475
_exptl_absorpt_correction_T_max 0.518
_exptl_absorpt_correction_T_min 0.364
_exptl_absorpt_correction_type refdelf
_exptl_absorpt_process_details 'program DELABS from PLATON (Spek, 2003)'
_exptl_crystal_colour 'translucent light green'
_exptl_crystal_density_diffrn 1.798
_exptl_crystal_density_meas ?
_exptl_crystal_description irregular
_exptl_crystal_F_000 3248
_exptl_crystal_size_max 0.15
_exptl_crystal_size_mid 0.15
_exptl_crystal_size_min 0.12
_refine_diff_density_max 1.008
_refine_diff_density_min -1.300
_refine_diff_density_rms 0.133
_refine_ls_extinction_method none
_refine_ls_goodness_of_fit_ref 1.062
_refine_ls_hydrogen_treatment constr
_refine_ls_matrix_type full
_refine_ls_number_parameters 766
_refine_ls_number_reflns 11793
_refine_ls_number_restraints 0
_refine_ls_restrained_S_all 1.062
_refine_ls_R_factor_all 0.0425
_refine_ls_R_factor_gt 0.0296
_refine_ls_shift/su_max 0.001
_refine_ls_shift/su_mean 0.000
_refine_ls_structure_factor_coef Fsqd
_refine_ls_weighting_details 'calc w=1/[\s^2^(Fo^2^)+(0.0441P)^2^+5.7398P] where P=(Fo^2^+2Fc^2^)/3'
_refine_ls_weighting_scheme calc
_refine_ls_wR_factor_gt 0.0769
_refine_ls_wR_factor_ref 0.0804
_reflns_number_gt 9791
_reflns_number_total 11793
_reflns_threshold_expression >2sigma(I)
_cod_data_source_file b604712b.txt
_cod_data_source_block 6.py
_cod_original_sg_symbol_H-M 'P 21/c'
_cod_database_code 7007409

loop_
_symmetry_equiv_pos_as_xyz
'x, y, z'
'-x, y+1/2, -z+1/2'
'-x, -y, -z'
'x, -y-1/2, z-1/2'

loop_
_atom_site_label
_atom_site_type_symbol
_atom_site_fract_x
_atom_site_fract_y
_atom_site_fract_z
_atom_site_U_iso_or_equiv
_atom_site_adp_type
_atom_site_occupancy
_atom_site_symmetry_multiplicity
_atom_site_calc_flag
_atom_site_refinement_flags
_atom_site_disorder_assembly
_atom_site_disorder_group
U1 U 0.501860(12) 0.503153(8) 0.276378(8) 0.01436(6) Uani 1 1 d . . .
U2 U 0.033380(13) 0.659972(8) 0.211511(8) 0.01472(6) Uani 1 1 d . . .
Cl1 Cl 0.54938(9) 0.38562(6) 0.32352(6) 0.0220(3) Uani 1 1 d . . .
Cl2 Cl 0.45401(9) 0.53843(6) 0.38497(6) 0.0208(3) Uani 1 1 d . . .
Cl3 Cl 0.68342(9) 0.54171(6) 0.33123(6) 0.0223(3) Uani 1 1 d . . .
Cl4 Cl -0.01968(9) 0.76576(6) 0.14123(6) 0.0247(3) Uani 1 1 d . . .
Cl5 Cl -0.13993(9) 0.61294(6) 0.14780(6) 0.0247(3) Uani 1 1 d . . .
O1 O 0.3625(2) 0.46781(15) 0.23262(15) 0.0187(7) Uani 1 1 d . . .
O2 O 0.5250(2) 0.47491(15) 0.17922(15) 0.0180(7) Uani 1 1 d . . .
O3 O 0.4679(2) 0.59282(15) 0.22904(15) 0.0179(7) Uani 1 1 d . . .
O4 O 0.1625(2) 0.70512(15) 0.26544(15) 0.0176(7) Uani 1 1 d . . .
O5 O -0.0284(2) 0.69860(16) 0.28760(15) 0.0196(8) Uani 1 1 d . . .
O6 O 0.0639(2) 0.57630(15) 0.27172(14) 0.0163(7) Uani 1 1 d . . .
N1 N 0.0916(3) 0.61258(19) 0.1166(2) 0.0221(10) Uani 1 1 d . . .
N2 N 0.7094(3) 0.43787(19) 0.21823(19) 0.0196(9) Uani 1 1 d . . .
H2 H 0.6350 0.4482 0.1966 0.024 Uiso 1 1 d R . .
N3 N -0.2138(3) 0.7277(2) 0.25029(19) 0.0218(9) Uani 1 1 d . . .
H3 H -0.1534 0.7134 0.2642 0.026 Uiso 1 1 d R . .
N4 N 0.4137(3) 0.6391(2) 0.49171(19) 0.0217(9) Uani 1 1 d . . .
H4 H 0.4696 0.6616 0.4925 0.026 Uiso 1 1 d R . .
N5 N 0.5880(3) 0.6942(2) 0.4952(2) 0.0306(11) Uani 1 1 d . . .
C1 C 0.2056(3) 0.4386(2) 0.2291(2) 0.0138(10) Uani 1 1 d . . .
C2 C 0.2861(3) 0.4309(2) 0.2060(2) 0.0158(10) Uani 1 1 d . . .
C3 C 0.2896(3) 0.3855(2) 0.1584(2) 0.0170(10) Uani 1 1 d . . .
C4 C 0.2079(4) 0.3496(2) 0.1307(2) 0.0204(11) Uani 1 1 d . . .
H4A H 0.2084 0.3192 0.0986 0.025 Uiso 1 1 calc R . .
C5 C 0.1261(4) 0.3584(2) 0.1501(2) 0.0228(12) Uani 1 1 d . . .
H5A H 0.0715 0.3353 0.1298 0.027 Uiso 1 1 calc R . .
C6 C 0.1262(4) 0.4020(2) 0.2004(2) 0.0210(11) Uani 1 1 d . . .
H6 H 0.0722 0.4065 0.2148 0.025 Uiso 1 1 calc R . .
C7 C 0.3802(4) 0.3759(2) 0.1380(2) 0.0194(11) Uani 1 1 d . . .
H7A H 0.4342 0.3740 0.1776 0.023 Uiso 1 1 calc R . .
H7B H 0.3765 0.3359 0.1145 0.023 Uiso 1 1 calc R . .
C8 C 0.3948(3) 0.4293(2) 0.0931(2) 0.0166(10) Uani 1 1 d . . .
C9 C 0.4602(3) 0.4792(2) 0.1175(2) 0.0159(10) Uani 1 1 d . . .
C10 C 0.4561(3) 0.5336(2) 0.0778(2) 0.0171(11) Uani 1 1 d . . .
C11 C 0.3985(4) 0.5328(2) 0.0133(2) 0.0225(12) Uani 1 1 d . . .
H11 H 0.3986 0.5676 -0.0139 0.027 Uiso 1 1 calc R . .
C12 C 0.3406(4) 0.4820(3) -0.0128(3) 0.0252(12) Uani 1 1 d . . .
H12 H 0.3040 0.4822 -0.0572 0.030 Uiso 1 1 calc R . .
C13 C 0.3376(4) 0.4312(2) 0.0278(2) 0.0197(11) Uani 1 1 d . . .
H13 H 0.2966 0.3977 0.0110 0.024 Uiso 1 1 calc R . .
C14 C 0.5103(4) 0.5944(2) 0.1055(2) 0.0195(11) Uani 1 1 d . . .
H14A H 0.5620 0.5844 0.1449 0.023 Uiso 1 1 calc R . .
H14B H 0.5376 0.6122 0.0724 0.023 Uiso 1 1 calc R . .
C15 C 0.4455(3) 0.6424(2) 0.1231(2) 0.0172(11) Uani 1 1 d . . .
C16 C 0.4268(3) 0.6390(2) 0.1859(2) 0.0148(10) Uani 1 1 d . . .
C17 C 0.3675(3) 0.6827(2) 0.2048(2) 0.0171(10) Uani 1 1 d . . .
C18 C 0.3246(4) 0.7291(2) 0.1600(2) 0.0192(11) Uani 1 1 d . . .
H18 H 0.2842 0.7580 0.1715 0.023 Uiso 1 1 calc R . .
C19 C 0.3406(4) 0.7333(2) 0.0983(2) 0.0208(11) Uani 1 1 d . . .
H19 H 0.3112 0.7649 0.0686 0.025 Uiso 1 1 calc R . .
C20 C 0.4008(4) 0.6902(2) 0.0805(2) 0.0233(12) Uani 1 1 d . . .
H20 H 0.4111 0.6937 0.0388 0.028 Uiso 1 1 calc R . .
C21 C 0.3551(3) 0.6748(2) 0.2745(2) 0.0153(10) Uani 1 1 d . . .
H21A H 0.3079 0.6420 0.2720 0.018 Uiso 1 1 calc R . .
H21B H 0.4148 0.6594 0.3038 0.018 Uiso 1 1 calc R . .
C22 C 0.3261(3) 0.7319(2) 0.3067(2) 0.0151(10) Uani 1 1 d . . .
C23 C 0.2314(3) 0.7420(2) 0.3054(2) 0.0135(10) Uani 1 1 d . . .
C24 C 0.2063(3) 0.7883(2) 0.3457(2) 0.0168(10) Uani 1 1 d . . .
C25 C 0.2787(4) 0.8252(2) 0.3859(2) 0.0195(11) Uani 1 1 d . . .
H25 H 0.2636 0.8553 0.4137 0.023 Uiso 1 1 calc R . .
C26 C 0.3727(3) 0.8187(2) 0.3859(2) 0.0196(11) Uani 1 1 d . . .
H26 H 0.4195 0.8452 0.4118 0.023 Uiso 1 1 calc R . .
C27 C 0.3956(3) 0.7722(2) 0.3469(2) 0.0185(11) Uani 1 1 d . . .
H27 H 0.4587 0.7673 0.3471 0.022 Uiso 1 1 calc R . .
C28 C 0.1038(3) 0.7973(2) 0.3465(2) 0.0172(11) Uani 1 1 d . . .
H28A H 0.0975 0.8386 0.3651 0.021 Uiso 1 1 calc R . .
H28B H 0.0626 0.7964 0.3010 0.021 Uiso 1 1 calc R . .
C29 C 0.0718(3) 0.7467(2) 0.3871(2) 0.0160(10) Uani 1 1 d . . .
C30 C 0.0121(3) 0.6967(2) 0.3557(2) 0.0166(11) Uani 1 1 d . . .
C31 C -0.0078(3) 0.6452(2) 0.3916(2) 0.0162(10) Uani 1 1 d . . .
C32 C 0.0263(4) 0.6482(2) 0.4622(2) 0.0213(11) Uani 1 1 d . . .
H32 H 0.0133 0.6151 0.4876 0.026 Uiso 1 1 calc R . .
C33 C 0.0786(4) 0.6995(2) 0.4939(2) 0.0237(12) Uani 1 1 d . . .
H33 H 0.0976 0.7020 0.5402 0.028 Uiso 1 1 calc R . .
C34 C 0.1027(4) 0.7474(2) 0.4563(2) 0.0225(11) Uani 1 1 d . . .
H34 H 0.1405 0.7808 0.4780 0.027 Uiso 1 1 calc R . .
C35 C -0.0562(3) 0.5861(2) 0.3576(2) 0.0184(11) Uani 1 1 d . . .
H35A H -0.0882 0.5955 0.3112 0.022 Uiso 1 1 calc R . .
H35B H -0.1040 0.5729 0.3786 0.022 Uiso 1 1 calc R . .
C36 C 0.0138(3) 0.5321(2) 0.3612(2) 0.0145(10) Uani 1 1 d . . .
C37 C 0.0733(3) 0.5308(2) 0.3189(2) 0.0157(10) Uani 1 1 d . . .
C38 C 0.1424(3) 0.4833(2) 0.3249(2) 0.0174(11) Uani 1 1 d . . .
C39 C 0.1483(4) 0.4359(2) 0.3720(2) 0.0194(11) Uani 1 1 d . . .
H39 H 0.1933 0.4039 0.3765 0.023 Uiso 1 1 calc R . .
C40 C 0.0882(4) 0.4354(2) 0.4122(2) 0.0219(11) Uani 1 1 d . . .
H40 H 0.0918 0.4027 0.4426 0.026 Uiso 1 1 calc R . .
C41 C 0.0227(4) 0.4834(2) 0.4071(2) 0.0189(11) Uani 1 1 d . . .
H41 H -0.0163 0.4831 0.4351 0.023 Uiso 1 1 calc R . .
C42 C 0.2137(4) 0.4859(2) 0.2856(2) 0.0186(11) Uani 1 1 d . . .
H42A H 0.2764 0.4810 0.3170 0.022 Uiso 1 1 calc R . .
H42B H 0.2110 0.5281 0.2668 0.022 Uiso 1 1 calc R . .
C43 C 0.1758(4) 0.5836(2) 0.1268(2) 0.0231(12) Uani 1 1 d . . .
H43 H 0.2190 0.5853 0.1691 0.028 Uiso 1 1 calc R . .
C44 C 0.2011(4) 0.5513(3) 0.0769(2) 0.0288(13) Uani 1 1 d . . .
H44 H 0.2600 0.5315 0.0854 0.035 Uiso 1 1 calc R . .
C45 C 0.1365(4) 0.5493(3) 0.0143(3) 0.0319(14) Uani 1 1 d . . .
H45 H 0.1511 0.5274 -0.0200 0.038 Uiso 1 1 calc R . .
C46 C 0.0511(4) 0.5794(3) 0.0028(3) 0.0364(15) Uani 1 1 d . . .
H46 H 0.0074 0.5788 -0.0394 0.044 Uiso 1 1 calc R . .
C47 C 0.0306(4) 0.6108(3) 0.0549(2) 0.0298(13) Uani 1 1 d . . .
H47 H -0.0275 0.6314 0.0470 0.036 Uiso 1 1 calc R . .
C48 C 0.7362(4) 0.3888(2) 0.2591(2) 0.0221(11) Uani 1 1 d . . .
H48 H 0.6904 0.3635 0.2692 0.027 Uiso 1 1 calc R . .
C49 C 0.8305(4) 0.3753(2) 0.2864(2) 0.0211(11) Uani 1 1 d . . .
H49 H 0.8492 0.3415 0.3158 0.025 Uiso 1 1 calc R . .
C50 C 0.8976(4) 0.4126(2) 0.2698(2) 0.0212(11) Uani 1 1 d . . .
H50 H 0.9620 0.4037 0.2873 0.025 Uiso 1 1 calc R . .
C51 C 0.8687(4) 0.4631(2) 0.2272(2) 0.0240(12) Uani 1 1 d . . .
H51 H 0.9134 0.4883 0.2155 0.029 Uiso 1 1 calc R . .
C52 C 0.7733(4) 0.4759(2) 0.2021(2) 0.0213(11) Uani 1 1 d . . .
H52 H 0.7529 0.5105 0.1742 0.026 Uiso 1 1 calc R . .
C53 C -0.2699(4) 0.6901(3) 0.2738(3) 0.0260(12) Uani 1 1 d . . .
H53 H -0.2445 0.6549 0.2994 0.031 Uiso 1 1 calc R . .
C54 C -0.3651(4) 0.7035(2) 0.2602(3) 0.0293(13) Uani 1 1 d . . .
H54 H -0.4049 0.6776 0.2762 0.035 Uiso 1 1 calc R . .
C55 C -0.4011(4) 0.7567(3) 0.2219(3) 0.0279(12) Uani 1 1 d . . .
H55 H -0.4654 0.7665 0.2115 0.034 Uiso 1 1 calc R . .
C56 C -0.3401(4) 0.7948(2) 0.1995(3) 0.0256(12) Uani 1 1 d . . .
H56 H -0.3630 0.8311 0.1750 0.031 Uiso 1 1 calc R . .
C57 C -0.2466(4) 0.7793(2) 0.2135(2) 0.0230(12) Uani 1 1 d . . .
H57 H -0.2056 0.8042 0.1976 0.028 Uiso 1 1 calc R . .
C58 C 0.3312(4) 0.6610(2) 0.4512(2) 0.0237(12) Uani 1 1 d . . .
H58 H 0.3291 0.7003 0.4308 0.028 Uiso 1 1 calc R . .
C59 C 0.2505(4) 0.6254(2) 0.4401(2) 0.0240(12) Uani 1 1 d . . .
H59 H 0.1935 0.6400 0.4116 0.029 Uiso 1 1 calc R . .
C60 C 0.2542(4) 0.5681(2) 0.4713(2) 0.0252(12) Uani 1 1 d . . .
H60 H 0.1995 0.5437 0.4647 0.030 Uiso 1 1 calc R . .
C61 C 0.3399(4) 0.5466(3) 0.5128(2) 0.0264(12) Uani 1 1 d . . .
H61 H 0.3434 0.5079 0.5346 0.032 Uiso 1 1 calc R . .
C62 C 0.4195(4) 0.5833(2) 0.5214(2) 0.0235(12) Uani 1 1 d . . .
H62 H 0.4779 0.5689 0.5481 0.028 Uiso 1 1 calc R . .
C63 C 0.6324(4) 0.6602(3) 0.4594(3) 0.0337(14) Uani 1 1 d . . .
H63 H 0.5986 0.6283 0.4319 0.040 Uiso 1 1 calc R . .
C64 C 0.7264(4) 0.6701(3) 0.4612(3) 0.0345(14) Uani 1 1 d . . .
H64 H 0.7552 0.6448 0.4362 0.041 Uiso 1 1 calc R . .
C65 C 0.7761(4) 0.7175(3) 0.5002(3) 0.0310(13) Uani 1 1 d . . .
H65 H 0.8392 0.7250 0.5022 0.037 Uiso 1 1 calc R . .
C66 C 0.7307(4) 0.7548(3) 0.5372(2) 0.0315(14) Uani 1 1 d . . .
H66 H 0.7627 0.7877 0.5639 0.038 Uiso 1 1 calc R . .
C67 C 0.6378(4) 0.7413(3) 0.5331(2) 0.0286(13) Uani 1 1 d . . .
H67 H 0.6075 0.7660 0.5576 0.034 Uiso 1 1 calc R . .

loop_
_atom_site_aniso_label
_atom_site_aniso_U_11
_atom_site_aniso_U_22
_atom_site_aniso_U_33
_atom_site_aniso_U_23
_atom_site_aniso_U_13
_atom_site_aniso_U_12
U1 0.01119(10) 0.01484(10) 0.01653(11) -0.00036(7) 0.00314(7) 0.00034(7)
U2 0.01246(10) 0.01643(11) 0.01489(10) 0.00147(7) 0.00335(7) -0.00006(7)
Cl1 0.0216(7) 0.0165(6) 0.0278(7) 0.0017(5) 0.0069(5) 0.0010(5)
Cl2 0.0210(7) 0.0235(7) 0.0185(6) -0.0018(5) 0.0065(5) 0.0014(5)
Cl3 0.0142(6) 0.0223(7) 0.0285(7) -0.0028(5) 0.0032(5) -0.0036(5)
Cl4 0.0239(7) 0.0211(7) 0.0249(7) 0.0072(5) 0.0002(5) -0.0007(5)
Cl5 0.0169(7) 0.0251(7) 0.0279(7) 0.0040(5) -0.0004(5) -0.0060(5)
O1 0.0111(18) 0.0229(19) 0.0227(18) -0.0035(14) 0.0058(14) -0.0010(15)
O2 0.0135(19) 0.0194(18) 0.0206(18) -0.0008(14) 0.0040(14) 0.0016(15)
O3 0.0136(18) 0.0195(18) 0.0212(18) -0.0004(14) 0.0060(14) 0.0026(15)
O4 0.0142(19) 0.0165(18) 0.0242(18) -0.0008(13) 0.0090(14) 0.0004(14)
O5 0.0126(18) 0.0235(19) 0.0232(19) 0.0027(14) 0.0059(14) 0.0016(15)
O6 0.0170(19) 0.0191(18) 0.0133(17) -0.0001(13) 0.0051(14) 0.0010(14)
N1 0.026(3) 0.019(2) 0.024(2) -0.0022(17) 0.011(2) 0.0025(19)
N2 0.012(2) 0.023(2) 0.024(2) -0.0063(18) 0.0060(18) 0.0020(18)
N3 0.011(2) 0.026(2) 0.027(2) -0.0039(18) 0.0042(18) 0.0033(19)
N4 0.014(2) 0.026(2) 0.025(2) -0.0026(18) 0.0059(18) -0.0014(19)
N5 0.021(3) 0.030(3) 0.037(3) 0.002(2) 0.002(2) -0.004(2)
C1 0.014(3) 0.014(2) 0.012(2) 0.0042(18) 0.0010(19) 0.001(2)
C2 0.015(3) 0.017(3) 0.013(2) 0.0033(19) 0.0004(19) -0.003(2)
C3 0.013(3) 0.016(3) 0.021(3) 0.0027(19) 0.003(2) 0.004(2)
C4 0.025(3) 0.022(3) 0.014(3) -0.0041(19) 0.003(2) -0.006(2)
C5 0.015(3) 0.032(3) 0.021(3) -0.001(2) 0.004(2) -0.007(2)
C6 0.013(3) 0.027(3) 0.024(3) 0.002(2) 0.008(2) -0.002(2)
C7 0.016(3) 0.018(3) 0.026(3) -0.001(2) 0.009(2) 0.001(2)
C8 0.014(3) 0.022(3) 0.016(3) -0.0058(19) 0.007(2) 0.004(2)
C9 0.011(3) 0.021(3) 0.017(3) -0.0039(19) 0.006(2) 0.006(2)
C10 0.014(3) 0.019(3) 0.022(3) -0.001(2) 0.011(2) 0.005(2)
C11 0.024(3) 0.022(3) 0.027(3) 0.000(2) 0.016(2) 0.004(2)
C12 0.020(3) 0.032(3) 0.023(3) 0.000(2) 0.005(2) 0.008(2)
C13 0.021(3) 0.024(3) 0.016(3) -0.009(2) 0.009(2) 0.001(2)
C14 0.021(3) 0.022(3) 0.018(3) 0.001(2) 0.009(2) -0.001(2)
C15 0.016(3) 0.013(2) 0.021(3) -0.0004(19) 0.003(2) -0.004(2)
C16 0.010(3) 0.012(2) 0.021(3) 0.0012(19) 0.001(2) 0.001(2)
C17 0.019(3) 0.020(3) 0.012(2) -0.0038(19) 0.004(2) -0.005(2)
C18 0.018(3) 0.015(3) 0.026(3) 0.001(2) 0.008(2) 0.004(2)
C19 0.029(3) 0.019(3) 0.013(3) -0.0002(19) 0.003(2) 0.001(2)
C20 0.028(3) 0.025(3) 0.018(3) -0.004(2) 0.008(2) -0.005(2)
C21 0.013(3) 0.018(3) 0.015(2) 0.0052(19) 0.0041(19) 0.000(2)
C22 0.018(3) 0.017(3) 0.010(2) 0.0033(18) 0.0034(19) -0.001(2)
C23 0.015(3) 0.015(2) 0.010(2) 0.0030(18) 0.0030(19) -0.001(2)
C24 0.017(3) 0.019(3) 0.017(3) 0.0002(19) 0.008(2) -0.002(2)
C25 0.027(3) 0.015(3) 0.016(3) -0.0042(19) 0.006(2) 0.002(2)
C26 0.015(3) 0.021(3) 0.022(3) -0.002(2) 0.004(2) -0.003(2)
C27 0.009(3) 0.021(3) 0.025(3) 0.000(2) 0.003(2) -0.001(2)
C28 0.013(3) 0.018(3) 0.022(3) 0.0017(19) 0.007(2) 0.003(2)
C29 0.013(3) 0.021(3) 0.015(3) 0.0043(19) 0.0050(19) 0.009(2)
C30 0.011(3) 0.023(3) 0.019(3) -0.0005(19) 0.008(2) 0.006(2)
C31 0.017(3) 0.021(3) 0.013(2) 0.0029(19) 0.008(2) 0.004(2)
C32 0.023(3) 0.021(3) 0.024(3) 0.004(2) 0.013(2) 0.006(2)
C33 0.028(3) 0.028(3) 0.017(3) -0.001(2) 0.009(2) 0.005(2)
C34 0.023(3) 0.021(3) 0.026(3) -0.005(2) 0.011(2) 0.002(2)
C35 0.016(3) 0.022(3) 0.020(3) 0.001(2) 0.008(2) 0.000(2)
C36 0.014(3) 0.015(3) 0.016(2) -0.0022(19) 0.007(2) 0.001(2)
C37 0.013(3) 0.010(2) 0.024(3) 0.0008(19) 0.005(2) -0.002(2)
C38 0.012(3) 0.019(3) 0.020(3) 0.000(2) 0.002(2) -0.002(2)
C39 0.016(3) 0.019(3) 0.024(3) -0.002(2) 0.006(2) 0.003(2)
C40 0.029(3) 0.015(3) 0.023(3) 0.005(2) 0.008(2) 0.001(2)
C41 0.019(3) 0.022(3) 0.018(3) 0.000(2) 0.010(2) -0.004(2)
C42 0.015(3) 0.016(3) 0.026(3) -0.001(2) 0.006(2) -0.003(2)
C43 0.023(3) 0.030(3) 0.016(3) -0.001(2) 0.005(2) -0.002(2)
C44 0.026(3) 0.036(3) 0.025(3) 0.003(2) 0.009(2) 0.005(3)
C45 0.034(4) 0.044(4) 0.021(3) -0.006(2) 0.011(2) 0.003(3)
C46 0.035(4) 0.056(4) 0.015(3) -0.006(3) 0.002(2) 0.002(3)
C47 0.023(3) 0.040(3) 0.023(3) 0.007(2) 0.001(2) 0.006(3)
C48 0.022(3) 0.023(3) 0.022(3) -0.003(2) 0.008(2) 0.001(2)
C49 0.020(3) 0.017(3) 0.027(3) -0.006(2) 0.007(2) 0.002(2)
C50 0.016(3) 0.021(3) 0.024(3) -0.005(2) 0.002(2) 0.000(2)
C51 0.021(3) 0.024(3) 0.028(3) -0.006(2) 0.008(2) -0.010(2)
C52 0.024(3) 0.022(3) 0.017(3) 0.002(2) 0.004(2) 0.002(2)
C53 0.021(3) 0.022(3) 0.032(3) 0.004(2) 0.002(2) -0.001(2)
C54 0.024(3) 0.022(3) 0.041(3) 0.005(2) 0.008(3) -0.005(2)
C55 0.016(3) 0.029(3) 0.036(3) 0.000(2) 0.003(2) 0.003(2)
C56 0.025(3) 0.020(3) 0.030(3) -0.005(2) 0.005(2) 0.001(2)
C57 0.021(3) 0.026(3) 0.022(3) 0.000(2) 0.006(2) -0.001(2)
C58 0.031(3) 0.021(3) 0.022(3) 0.003(2) 0.011(2) 0.008(2)
C59 0.016(3) 0.031(3) 0.023(3) -0.003(2) 0.003(2) 0.003(2)
C60 0.027(3) 0.028(3) 0.023(3) -0.005(2) 0.012(2) -0.007(2)
C61 0.027(3) 0.026(3) 0.022(3) 0.007(2) 0.003(2) 0.000(3)
C62 0.027(3) 0.025(3) 0.016(3) 0.003(2) 0.003(2) 0.005(2)
C63 0.033(4) 0.027(3) 0.037(3) -0.009(2) 0.003(3) -0.006(3)
C64 0.032(4) 0.035(3) 0.036(3) 0.000(3) 0.009(3) 0.001(3)
C65 0.021(3) 0.033(3) 0.034(3) 0.010(2) -0.001(2) -0.009(3)
C66 0.034(4) 0.030(3) 0.022(3) 0.000(2) -0.005(2) -0.009(3)
C67 0.031(3) 0.034(3) 0.016(3) 0.001(2) 0.001(2) 0.005(3)

loop_
_atom_type_symbol
_atom_type_description
_atom_type_scat_dispersion_real
_atom_type_scat_dispersion_imag
_atom_type_scat_source
C C 0.0033 0.0016 'International Tables Vol C Tables 4.2.6.8 and 6.1.1.4'
H H 0.0000 0.0000 'International Tables Vol C Tables 4.2.6.8 and 6.1.1.4'
N N 0.0061 0.0033 'International Tables Vol C Tables 4.2.6.8 and 6.1.1.4'
O O 0.0106 0.0060 'International Tables Vol C Tables 4.2.6.8 and 6.1.1.4'
Cl Cl 0.1484 0.1585 'International Tables Vol C Tables 4.2.6.8 and 6.1.1.4'
U U -9.6767 9.6646 'International Tables Vol C Tables 4.2.6.8 and 6.1.1.4'

loop_
_geom_angle_atom_site_label_1
_geom_angle_atom_site_label_2
_geom_angle_atom_site_label_3
_geom_angle
_geom_angle_site_symmetry_1
_geom_angle_site_symmetry_3
_geom_angle_publ_flag
O1 U1 O3 92.58(12) . . ?
O1 U1 O2 83.92(12) . . ?
O3 U1 O2 83.75(12) . . ?
O1 U1 Cl2 90.46(9) . . ?
O3 U1 Cl2 93.65(9) . . ?
O2 U1 Cl2 173.68(9) . . ?
O1 U1 Cl1 87.10(9) . . ?
O3 U1 Cl1 173.49(9) . . ?
O2 U1 Cl1 89.74(9) . . ?
Cl2 U1 Cl1 92.86(4) . . ?
O1 U1 Cl3 176.78(9) . . ?
O3 U1 Cl3 89.97(9) . . ?
O2 U1 Cl3 94.40(9) . . ?
Cl2 U1 Cl3 91.35(4) . . ?
Cl1 U1 Cl3 90.14(4) . . ?
O4 U2 O6 93.13(12) . . ?
O4 U2 O5 86.59(12) . . ?
O6 U2 O5 86.61(12) . . ?
O4 U2 N1 98.03(13) . . ?
O6 U2 N1 94.15(12) . . ?
O5 U2 N1 175.26(13) . . ?
O4 U2 Cl4 89.48(9) . . ?
O6 U2 Cl4 174.22(9) . . ?
O5 U2 Cl4 88.39(9) . . ?
N1 U2 Cl4 90.59(9) . . ?
O4 U2 Cl5 173.86(9) . . ?
O6 U2 Cl5 89.67(9) . . ?
O5 U2 Cl5 88.12(9) . . ?
N1 U2 Cl5 87.21(10) . . ?
Cl4 U2 Cl5 87.25(4) . . ?
C2 O1 U1 165.0(3) . . ?
C9 O2 U1 126.3(3) . . ?
C16 O3 U1 162.7(3) . . ?
C23 O4 U2 167.0(3) . . ?
C30 O5 U2 126.2(3) . . ?
C37 O6 U2 166.8(3) . . ?
C43 N1 C47 117.9(4) . . ?
C43 N1 U2 123.4(3) . . ?
C47 N1 U2 118.3(3) . . ?
C48 N2 C52 121.8(4) . . ?
C53 N3 C57 122.5(4) . . ?
C62 N4 C58 121.8(5) . . ?
C63 N5 C67 117.2(5) . . ?
C6 C1 C2 118.1(4) . . ?
C6 C1 C42 124.8(4) . . ?
C2 C1 C42 117.1(4) . . ?
O1 C2 C3 119.7(4) . . ?
O1 C2 C1 118.2(4) . . ?
C3 C2 C1 122.2(4) . . ?
C2 C3 C4 117.8(4) . . ?
C2 C3 C7 120.5(4) . . ?
C4 C3 C7 121.7(4) . . ?
C5 C4 C3 121.2(4) . . ?
C4 C5 C6 119.7(5) . . ?
C1 C6 C5 120.9(5) . . ?
C8 C7 C3 111.3(4) . . ?
C13 C8 C9 119.3(4) . . ?
C13 C8 C7 118.5(4) . . ?
C9 C8 C7 122.1(4) . . ?
O2 C9 C10 120.6(4) . . ?
O2 C9 C8 120.3(4) . . ?
C10 C9 C8 119.0(4) . . ?
C11 C10 C9 118.6(5) . . ?
C11 C10 C14 119.2(4) . . ?
C9 C10 C14 122.1(4) . . ?
C10 C11 C12 122.3(5) . . ?
C11 C12 C13 119.2(5) . . ?
C12 C13 C8 120.9(5) . . ?
C15 C14 C10 111.1(4) . . ?
C20 C15 C16 116.8(4) . . ?
C20 C15 C14 123.4(4) . . ?
C16 C15 C14 119.8(4) . . ?
O3 C16 C17 118.8(4) . . ?
O3 C16 C15 119.2(4) . . ?
C17 C16 C15 122.0(4) . . ?
C18 C17 C16 118.4(4) . . ?
C18 C17 C21 124.8(4) . . ?
C16 C17 C21 116.8(4) . . ?
C17 C18 C19 121.0(5) . . ?
C18 C19 C20 120.0(5) . . ?
C15 C20 C19 121.7(5) . . ?
C22 C21 C17 117.9(4) . . ?
C23 C22 C27 117.7(4) . . ?
C23 C22 C21 121.5(4) . . ?
C27 C22 C21 120.2(4) . . ?
O4 C23 C22 119.0(4) . . ?
O4 C23 C24 119.4(4) . . ?
C22 C23 C24 121.6(4) . . ?
C25 C24 C23 117.8(4) . . ?
C25 C24 C28 120.6(4) . . ?
C23 C24 C28 121.6(4) . . ?
C24 C25 C26 122.1(4) . . ?
C27 C26 C25 118.9(5) . . ?
C26 C27 C22 121.7(5) . . ?
C29 C28 C24 112.5(4) . . ?
C34 C29 C30 117.9(4) . . ?
C34 C29 C28 120.9(4) . . ?
C30 C29 C28 121.2(4) . . ?
O5 C30 C31 118.9(4) . . ?
O5 C30 C29 119.1(4) . . ?
C31 C30 C29 122.0(4) . . ?
C30 C31 C32 117.3(4) . . ?
C30 C31 C35 122.1(4) . . ?
C32 C31 C35 120.3(4) . . ?
C33 C32 C31 121.0(5) . . ?
C32 C33 C34 119.8(5) . . ?
C33 C34 C29 121.5(5) . . ?
C31 C35 C36 112.1(4) . . ?
C41 C36 C37 117.9(4) . . ?
C41 C36 C35 121.1(4) . . ?
C37 C36 C35 121.0(4) . . ?
O6 C37 C38 119.4(4) . . ?
O6 C37 C36 119.4(4) . . ?
C38 C37 C36 121.2(4) . . ?
C39 C38 C37 118.4(4) . . ?
C39 C38 C42 120.0(4) . . ?
C37 C38 C42 121.4(4) . . ?
C40 C39 C38 121.0(5) . . ?
C41 C40 C39 120.0(4) . . ?
C40 C41 C36 121.5(4) . . ?
C38 C42 C1 119.1(4) . . ?
N1 C43 C44 122.8(5) . . ?
C43 C44 C45 118.1(5) . . ?
C46 C45 C44 120.0(5) . . ?
C45 C46 C47 118.8(5) . . ?
N1 C47 C46 122.4(5) . . ?
N2 C48 C49 120.5(5) . . ?
C48 C49 C50 119.0(5) . . ?
C51 C50 C49 119.8(5) . . ?
C52 C51 C50 119.3(5) . . ?
N2 C52 C51 119.6(5) . . ?
N3 C53 C54 119.9(5) . . ?
C53 C54 C55 118.7(5) . . ?
C56 C55 C54 119.3(5) . . ?
C57 C56 C55 119.9(5) . . ?
N3 C57 C56 119.6(5) . . ?
N4 C58 C59 119.9(5) . . ?
C58 C59 C60 119.5(5) . . ?
C59 C60 C61 119.5(5) . . ?
C62 C61 C60 119.0(5) . . ?
N4 C62 C61 120.3(5) . . ?
N5 C63 C64 123.2(5) . . ?
C65 C64 C63 118.9(6) . . ?
C64 C65 C66 119.1(6) . . ?
C67 C66 C65 118.1(5) . . ?
N5 C67 C66 123.4(5) . . ?

loop_
_geom_bond_atom_site_label_1
_geom_bond_atom_site_label_2
_geom_bond_distance
_geom_bond_site_symmetry_2
_geom_bond_publ_flag
U1 O1 2.123(3) . ?
U1 O3 2.129(3) . ?
U1 O2 2.236(3) . ?
U1 Cl2 2.6699(11) . ?
U1 Cl1 2.6891(12) . ?
U1 Cl3 2.7072(12) . ?
U2 O4 2.133(3) . ?
U2 O6 2.142(3) . ?
U2 O5 2.203(3) . ?
U2 N1 2.579(4) . ?
U2 Cl4 2.6658(12) . ?
U2 Cl5 2.6999(12) . ?
O1 C2 1.349(6) . ?
O2 C9 1.369(5) . ?
O3 C16 1.348(5) . ?
O4 C23 1.358(5) . ?
O5 C30 1.377(5) . ?
O6 C37 1.355(5) . ?
N1 C43 1.341(7) . ?
N1 C47 1.343(6) . ?
N2 C48 1.330(6) . ?
N2 C52 1.349(6) . ?
N3 C53 1.335(7) . ?
N3 C57 1.341(6) . ?
N4 C62 1.325(6) . ?
N4 C58 1.345(6) . ?
N5 C63 1.336(7) . ?
N5 C67 1.350(7) . ?
C1 C6 1.383(7) . ?
C1 C2 1.410(7) . ?
C1 C42 1.526(6) . ?
C2 C3 1.394(7) . ?
C3 C4 1.397(7) . ?
C3 C7 1.523(7) . ?
C4 C5 1.387(7) . ?
C5 C6 1.400(7) . ?
C7 C8 1.521(7) . ?
C8 C13 1.385(7) . ?
C8 C9 1.418(7) . ?
C9 C10 1.409(7) . ?
C10 C11 1.373(7) . ?
C10 C14 1.534(7) . ?
C11 C12 1.379(7) . ?
C12 C13 1.377(7) . ?
C14 C15 1.507(7) . ?
C15 C20 1.383(7) . ?
C15 C16 1.418(7) . ?
C16 C17 1.402(7) . ?
C17 C18 1.378(7) . ?
C17 C21 1.528(6) . ?
C18 C19 1.379(7) . ?
C19 C20 1.392(7) . ?
C21 C22 1.503(6) . ?
C22 C23 1.400(7) . ?
C22 C27 1.407(7) . ?
C23 C24 1.407(6) . ?
C24 C25 1.390(7) . ?
C24 C28 1.522(7) . ?
C25 C26 1.387(7) . ?
C26 C27 1.380(7) . ?
C28 C29 1.522(6) . ?
C29 C34 1.387(6) . ?
C29 C30 1.409(7) . ?
C30 C31 1.400(7) . ?
C31 C32 1.416(7) . ?
C31 C35 1.510(7) . ?
C32 C33 1.384(7) . ?
C33 C34 1.388(7) . ?
C35 C36 1.523(6) . ?
C36 C41 1.388(6) . ?
C36 C37 1.412(6) . ?
C37 C38 1.406(7) . ?
C38 C39 1.391(7) . ?
C38 C42 1.507(7) . ?
C39 C40 1.384(7) . ?
C40 C41 1.381(7) . ?
C43 C44 1.383(7) . ?
C44 C45 1.380(7) . ?
C45 C46 1.365(8) . ?
C46 C47 1.382(8) . ?
C48 C49 1.367(7) . ?
C49 C50 1.383(7) . ?
C50 C51 1.375(7) . ?
C51 C52 1.374(7) . ?
C53 C54 1.374(8) . ?
C54 C55 1.393(7) . ?
C55 C56 1.382(7) . ?
C56 C57 1.360(7) . ?
C58 C59 1.365(7) . ?
C59 C60 1.370(7) . ?
C60 C61 1.383(7) . ?
C61 C62 1.371(7) . ?
C63 C64 1.386(8) . ?
C64 C65 1.365(8) . ?
C65 C66 1.400(8) . ?
C66 C67 1.372(8) . ?

loop_
_geom_hbond_atom_site_label_D
_geom_hbond_atom_site_label_H
_geom_hbond_atom_site_label_A
_geom_hbond_distance_DH
_geom_hbond_distance_HA
_geom_hbond_distance_DA
_geom_hbond_angle_DHA
_geom_hbond_site_symmetry_A
N2 H2 O2 1.08 1.65 2.709(5) 166.4 .
N3 H3 O5 0.90 1.79 2.679(5) 170.0 .
N4 H4 N5 0.94 1.86 2.793(6) 171.6 .
